data_7160857
loop_
_publ_author_name
'Ma, Yingchun'
'Yu, Ping'
'Shang, Guobao'
'Hu, Jingqi'
'Zhang, Zilong'
'Shi, Lou'
'Chang, Qiaowen'
'Sun, Shaoguang'
'Liang, Deqiang'

_publ_section_title
;
 Synthesis of phenolic derivatives via photoredox formal [4 + 2] tandem
 annulation of \a-bromoketones and terminal alkynes
;
_journal_name_full 'Organic &amp; Biomolecular Chemistry'
_journal_paper_doi 10.1039/D5OB01596K
_journal_year 2025
_chemical_formula_moiety '2(C24 H18 O2)'
_chemical_formula_sum 'C48 H36 O4'
_chemical_formula_weight 676.77
_space_group_crystal_system triclinic
_space_group_IT_number 2
_space_group_name_Hall '-P 1'
_space_group_name_H-M_alt 'P -1'
_atom_sites_solution_hydrogens geom
_atom_sites_solution_primary dual
_audit_creation_date 2024-11-26
_audit_creation_method
;
Olex2 1.3
(compiled 2020.02.04 svn.rd84adfe8 for OlexSys, GUI svn.r6032)
;
_audit_update_record
;
2025-04-30 deposited with the CCDC.	2025-11-19 downloaded from the CCDC.
;
_cell_angle_alpha 90.9720(10)
_cell_angle_beta 103.3140(10)
_cell_angle_gamma 96.0790(10)
_cell_formula_units_Z 2
_cell_length_a 9.6426(3)
_cell_length_b 12.3442(3)
_cell_length_c 15.2224(4)
_cell_measurement_reflns_used 9855
_cell_measurement_temperature 150.0
_cell_measurement_theta_max 67.568
_cell_measurement_theta_min 2.335
_cell_volume 1751.71(8)
_computing_molecular_graphics 'Olex2 1.3 (Dolomanov et al., 2009)'
_computing_publication_material 'Olex2 1.3 (Dolomanov et al., 2009)'
_computing_structure_refinement 'SHELXL 2014/7 (Sheldrick, 2015)'
_computing_structure_solution 'SHELXT 2014/5 (Sheldrick, 2014)'
_diffrn_ambient_temperature 150.0
_diffrn_measured_fraction_theta_full 0.999
_diffrn_measured_fraction_theta_max 0.997
_diffrn_measurement_device_type 'CCD area detector'
_diffrn_radiation_type CuK\a
_diffrn_radiation_wavelength 1.54178
_diffrn_reflns_av_R_equivalents 0.0649
_diffrn_reflns_av_unetI/netI 0.0543
_diffrn_reflns_Laue_measured_fraction_full 0.999
_diffrn_reflns_Laue_measured_fraction_max 0.997
_diffrn_reflns_limit_h_max 11
_diffrn_reflns_limit_h_min -10
_diffrn_reflns_limit_k_max 14
_diffrn_reflns_limit_k_min -14
_diffrn_reflns_limit_l_max 18
_diffrn_reflns_limit_l_min -18
_diffrn_reflns_number 26293
_diffrn_reflns_point_group_measured_fraction_full 0.999
_diffrn_reflns_point_group_measured_fraction_max 0.997
_diffrn_reflns_theta_full 67.679
_diffrn_reflns_theta_max 68.278
_diffrn_reflns_theta_min 2.986
_exptl_absorpt_coefficient_mu 0.634
_exptl_crystal_density_diffrn 1.283
_exptl_crystal_description block
_exptl_crystal_F_000 712
_exptl_crystal_size_max 0.42
_exptl_crystal_size_mid 0.3
_exptl_crystal_size_min 0.22
_refine_diff_density_max 0.395
_refine_diff_density_min -0.457
_refine_diff_density_rms 0.127
_refine_ls_extinction_method none
_refine_ls_goodness_of_fit_ref 1.248
_refine_ls_hydrogen_treatment constr
_refine_ls_matrix_type full
_refine_ls_number_parameters 469
_refine_ls_number_reflns 6410
_refine_ls_number_restraints 0
_refine_ls_restrained_S_all 1.248
_refine_ls_R_factor_all 0.0641
_refine_ls_R_factor_gt 0.0542
_refine_ls_shift/su_max 0.001
_refine_ls_shift/su_mean 0.000
_refine_ls_structure_factor_coef Fsqd
_refine_ls_weighting_details 'w=1/[\s^2^(Fo^2^)+(0.1000P)^2^] where P=(Fo^2^+2Fc^2^)/3'
_refine_ls_weighting_scheme calc
_refine_ls_wR_factor_gt 0.1536
_refine_ls_wR_factor_ref 0.1609
_reflns_Friedel_coverage 0.000
_reflns_number_gt 5581
_reflns_number_total 6410
_reflns_threshold_expression 'I > 2\s(I)'
_cod_data_source_file d5ob01596k2.cif
_cod_data_source_block kmxy2024_0m
_cod_database_code 7160857
_shelx_shelxl_version_number 2014/7
_shelx_space_group_comment
;
The symmetry employed for this shelxl refinement is uniquely defined
by the following loop, which should always be used as a source of
symmetry information in preference to the above space-group names.
They are only intended as comments.
;
_shelx_estimated_absorpt_t_max 0.873
_shelx_estimated_absorpt_t_min 0.777
_olex2_refinement_description
;
1. Fixed Uiso
 At 1.2 times of:
  All C(H) groups, All C(H,H) groups
2.a Secondary CH2 refined with riding coordinates:
 C00W(H00A,H00B), C013(H01C,H01H)
2.b Aromatic/amide H refined with riding coordinates:
 C00A(H00D), C00C(H00C), C00D(H00E), C00F(H00F), C00K(H00K), C00L(H00L),
 C00P(H00P), C00Q(H00Q), C00R(H00R), C00S(H00S), C00T(H00T), C00U(H00U),
 C00V(H00V), C00X(H00X), C00Y(H00Y), C00Z(H00Z), C010(H010), C011(H011),
 C012(H012), C014(H014), C015(H015), C016(H016), C017(H017), C018(H018),
 C019(H019), C01A(H01A), C01B(H01B), C01C(H01I), C01D(H01D), C01E(H01E),
 C01F(H01F), C01G(H01G)
;
_olex2_submission_special_instructions 'No special instructions were received'

loop_
_space_group_symop_operation_xyz
'x, y, z'
'-x, -y, -z'

loop_
_atom_site_label
_atom_site_type_symbol
_atom_site_fract_x
_atom_site_fract_y
_atom_site_fract_z
_atom_site_U_iso_or_equiv
_atom_site_adp_type
_atom_site_occupancy
_atom_site_site_symmetry_order
_atom_site_calc_flag
_atom_site_refinement_flags_posn
_atom_site_refinement_flags_adp
_atom_site_refinement_flags_occupancy
_atom_site_disorder_assembly
_atom_site_disorder_group
O001 O 1.01868(11) 0.12279(8) 0.43753(6) 0.0311(2) Uani 1 1 d . . . . .
O002 O 1.08613(12) 0.33273(8) 0.49947(7) 0.0376(3) Uani 1 1 d . . . . .
O003 O 0.57059(12) 0.40039(8) 0.44139(7) 0.0352(3) Uani 1 1 d . . . . .
O004 O 0.60162(12) 0.19107(9) 0.48158(7) 0.0378(3) Uani 1 1 d . . . . .
C005 C 0.94358(13) 0.11597(10) 0.19026(9) 0.0250(3) Uani 1 1 d . . . . .
C006 C 1.00848(13) 0.09991(10) 0.28255(9) 0.0247(3) Uani 1 1 d . . . . .
C007 C 0.95315(14) 0.14752(10) 0.35158(9) 0.0261(3) Uani 1 1 d . . . . .
C008 C 0.47497(13) 0.40568(10) 0.19421(9) 0.0250(3) Uani 1 1 d . . . . .
C009 C 0.54980(14) 0.42655(10) 0.28623(9) 0.0264(3) Uani 1 1 d . . . . .
C00A C 0.36336(15) 0.30991(12) 0.33328(9) 0.0316(3) Uani 1 1 d . . . . .
H00D H 0.3238 0.2777 0.3796 0.038 Uiso 1 1 calc R U . . .
C00B C 0.93511(15) 0.32775(11) 0.60216(9) 0.0296(3) Uani 1 1 d . . . . .
C00C C 1.00439(14) 0.07241(11) 0.12300(9) 0.0294(3) Uani 1 1 d . . . . .
H00C H 0.9637 0.0832 0.0612 0.035 Uiso 1 1 calc R U . . .
C00D C 0.53274(15) 0.45867(10) 0.12669(9) 0.0284(3) Uani 1 1 d . . . . .
H00E H 0.4838 0.4461 0.0651 0.034 Uiso 1 1 calc R U . . .
C00E C 0.46013(14) 0.17808(11) 0.59017(9) 0.0298(3) Uani 1 1 d . . . . .
C00F C 0.84225(15) 0.21066(11) 0.32986(9) 0.0305(3) Uani 1 1 d . . . . .
H00F H 0.8080 0.2441 0.3762 0.037 Uiso 1 1 calc R U . . .
C00G C 0.34377(14) 0.33416(10) 0.17265(9) 0.0260(3) Uani 1 1 d . . . . .
C00H C 0.82471(14) 0.17863(11) 0.16880(9) 0.0281(3) Uani 1 1 d . . . . .
C00I C 1.00199(15) 0.27901(11) 0.53398(9) 0.0289(3) Uani 1 1 d . . . . .
C00J C 0.49071(15) 0.37570(10) 0.35502(9) 0.0283(3) Uani 1 1 d . . . . .
C00K C 1.12863(14) 0.04010(10) 0.30382(9) 0.0285(3) Uani 1 1 d . . . . .
H00K H 1.1717 0.0290 0.3652 0.034 Uiso 1 1 calc R U . . .
C00L C 0.77956(15) 0.22554(11) 0.23838(10) 0.0322(3) Uani 1 1 d . . . . .
H00L H 0.7031 0.2697 0.2242 0.039 Uiso 1 1 calc R U . . .
C00M C 0.26661(14) 0.30395(10) 0.07716(9) 0.0272(3) Uani 1 1 d . . . . .
C00N C 0.53049(15) 0.23653(11) 0.52408(9) 0.0302(3) Uani 1 1 d . . . . .
C00O C 0.75105(14) 0.19593(13) 0.07350(10) 0.0325(3) Uani 1 1 d . . . . .
C00P C 1.18316(15) -0.00182(11) 0.23674(10) 0.0323(3) Uani 1 1 d . . . . .
H00P H 1.2632 -0.0423 0.2517 0.039 Uiso 1 1 calc R U . . .
C00Q C 0.32584(15) 0.23816(11) 0.02359(10) 0.0328(3) Uani 1 1 d . . . . .
H00Q H 0.4188 0.2169 0.0465 0.039 Uiso 1 1 calc R U . . .
C00R C 0.87104(17) 0.26359(12) 0.65992(9) 0.0350(3) Uani 1 1 d . . . . .
H00R H 0.8679 0.1865 0.6557 0.042 Uiso 1 1 calc R U . . .
C00S C 1.12063(15) 0.01502(11) 0.14533(10) 0.0322(3) Uani 1 1 d . . . . .
H00S H 1.1594 -0.0136 0.0990 0.039 Uiso 1 1 calc R U . . .
C00T C 0.29089(15) 0.29008(11) 0.24186(10) 0.0311(3) Uani 1 1 d . . . . .
H00T H 0.2022 0.2445 0.2278 0.037 Uiso 1 1 calc R U . . .
C00U C 0.68093(15) 0.49612(11) 0.30677(10) 0.0321(3) Uani 1 1 d . . . . .
H00U H 0.7329 0.5086 0.3678 0.039 Uiso 1 1 calc R U . . .
C00V C 0.24977(17) 0.20350(12) -0.06310(10) 0.0368(3) Uani 1 1 d . . . . .
H00V H 0.2906 0.1580 -0.0989 0.044 Uiso 1 1 calc R U . . .
C00W C 0.96037(16) 0.15793(11) 0.50892(9) 0.0303(3) Uani 1 1 d . . . . .
H00A H 0.9943 0.1153 0.5626 0.036 Uiso 1 1 calc R U . . .
H00B H 0.8545 0.1432 0.4909 0.036 Uiso 1 1 calc R U . . .
C00X C 0.93825(17) 0.44053(12) 0.60901(10) 0.0368(3) Uani 1 1 d . . . . .
H00X H 0.9822 0.4848 0.5703 0.044 Uiso 1 1 calc R U . . .
C00Y C 0.48462(16) 0.07032(12) 0.60708(10) 0.0342(3) Uani 1 1 d . . . . .
H00Y H 0.5468 0.0366 0.5777 0.041 Uiso 1 1 calc R U . . .
C00Z C 0.74804(16) 0.30143(15) 0.04258(11) 0.0413(4) Uani 1 1 d . . . . .
H00Z H 0.7958 0.3616 0.0816 0.050 Uiso 1 1 calc R U . . .
C010 C 0.36963(17) 0.22714(13) 0.63419(10) 0.0378(3) Uani 1 1 d . . . . .
H010 H 0.3528 0.3008 0.6237 0.045 Uiso 1 1 calc R U . . .
C011 C 0.11524(16) 0.23479(13) -0.09742(10) 0.0387(3) Uani 1 1 d . . . . .
H011 H 0.0631 0.2104 -0.1565 0.046 Uiso 1 1 calc R U . . .
C012 C 0.65791(16) 0.52783(11) 0.14834(10) 0.0342(3) Uani 1 1 d . . . . .
H012 H 0.6938 0.5637 0.1021 0.041 Uiso 1 1 calc R U . . .
C013 C 0.51342(17) 0.35728(11) 0.51277(9) 0.0350(3) Uani 1 1 d . . . . .
H01C H 0.4103 0.3672 0.5008 0.042 Uiso 1 1 calc R U . . .
H01H H 0.5625 0.3984 0.5698 0.042 Uiso 1 1 calc R U . . .
C014 C 0.81208(18) 0.31210(14) 0.72342(10) 0.0411(3) Uani 1 1 d . . . . .
H014 H 0.7695 0.2682 0.7630 0.049 Uiso 1 1 calc R U . . .
C015 C 0.73311(16) 0.54548(11) 0.23926(11) 0.0359(3) Uani 1 1 d . . . . .
H015 H 0.8209 0.5921 0.2539 0.043 Uiso 1 1 calc R U . . .
C016 C 0.30421(18) 0.16815(15) 0.69347(11) 0.0430(4) Uani 1 1 d . . . . .
H016 H 0.2424 0.2016 0.7233 0.052 Uiso 1 1 calc R U . . .
C017 C 0.13186(16) 0.33569(15) 0.04140(11) 0.0409(4) Uani 1 1 d . . . . .
H017 H 0.0904 0.3812 0.0768 0.049 Uiso 1 1 calc R U . . .
C018 C 0.32847(17) 0.06110(14) 0.70941(10) 0.0398(4) Uani 1 1 d . . . . .
H018 H 0.2831 0.0212 0.7499 0.048 Uiso 1 1 calc R U . . .
C019 C 0.41915(18) 0.01192(13) 0.66630(11) 0.0395(3) Uani 1 1 d . . . . .
H019 H 0.4363 -0.0616 0.6774 0.047 Uiso 1 1 calc R U . . .
C01A C 0.68034(16) 0.10895(15) 0.01532(11) 0.0416(4) Uani 1 1 d . . . . .
H01A H 0.6814 0.0366 0.0355 0.050 Uiso 1 1 calc R U . . .
C01B C 0.87775(18) 0.48887(13) 0.67187(12) 0.0434(4) Uani 1 1 d . . . . .
H01B H 0.8792 0.5659 0.6756 0.052 Uiso 1 1 calc R U . . .
C01C C 0.05693(17) 0.30145(17) -0.04574(11) 0.0468(4) Uani 1 1 d . . . . .
H01I H -0.0349 0.3242 -0.0696 0.056 Uiso 1 1 calc R U . . .
C01D C 0.81511(18) 0.42467(15) 0.72930(11) 0.0432(4) Uani 1 1 d . . . . .
H01D H 0.7743 0.4577 0.7727 0.052 Uiso 1 1 calc R U . . .
C01E C 0.60465(19) 0.2321(2) -0.10266(12) 0.0607(6) Uani 1 1 d . . . . .
H01E H 0.5544 0.2445 -0.1624 0.073 Uiso 1 1 calc R U . . .
C01F C 0.67520(19) 0.3190(2) -0.04526(13) 0.0564(5) Uani 1 1 d . . . . .
H01F H 0.6739 0.3911 -0.0660 0.068 Uiso 1 1 calc R U . . .
C01G C 0.60764(18) 0.1279(2) -0.07281(12) 0.0554(5) Uani 1 1 d . . . . .
H01G H 0.5600 0.0681 -0.1123 0.067 Uiso 1 1 calc R U . . .

loop_
_atom_site_aniso_label
_atom_site_aniso_U_11
_atom_site_aniso_U_22
_atom_site_aniso_U_33
_atom_site_aniso_U_23
_atom_site_aniso_U_13
_atom_site_aniso_U_12
O001 0.0372(5) 0.0358(5) 0.0216(5) 0.0008(4) 0.0068(4) 0.0099(4)
O002 0.0433(6) 0.0361(5) 0.0347(5) 0.0025(4) 0.0135(5) 0.0008(4)
O003 0.0456(6) 0.0341(5) 0.0218(5) -0.0010(4) 0.0031(4) -0.0031(4)
O004 0.0430(6) 0.0391(5) 0.0353(5) 0.0003(4) 0.0156(5) 0.0082(4)
C005 0.0232(6) 0.0255(6) 0.0260(6) -0.0013(4) 0.0065(5) 0.0005(4)
C006 0.0240(6) 0.0247(6) 0.0248(6) -0.0003(4) 0.0065(5) -0.0004(4)
C007 0.0274(6) 0.0274(6) 0.0226(6) -0.0003(4) 0.0057(5) 0.0000(5)
C008 0.0249(6) 0.0237(5) 0.0262(6) 0.0004(4) 0.0045(5) 0.0057(5)
C009 0.0293(6) 0.0226(5) 0.0264(6) -0.0009(4) 0.0042(5) 0.0050(5)
C00A 0.0347(7) 0.0356(7) 0.0255(6) 0.0019(5) 0.0097(5) 0.0014(5)
C00B 0.0312(6) 0.0328(6) 0.0217(6) -0.0013(5) -0.0006(5) 0.0049(5)
C00C 0.0286(6) 0.0333(6) 0.0258(6) -0.0031(5) 0.0058(5) 0.0033(5)
C00D 0.0292(6) 0.0281(6) 0.0266(6) 0.0023(5) 0.0043(5) 0.0023(5)
C00E 0.0287(6) 0.0354(7) 0.0223(6) -0.0026(5) 0.0006(5) 0.0028(5)
C00F 0.0326(7) 0.0357(6) 0.0250(6) -0.0034(5) 0.0093(5) 0.0079(5)
C00G 0.0251(6) 0.0275(6) 0.0245(6) -0.0004(4) 0.0038(5) 0.0033(5)
C00H 0.0261(6) 0.0328(6) 0.0255(6) -0.0007(5) 0.0057(5) 0.0051(5)
C00I 0.0330(7) 0.0308(6) 0.0214(6) 0.0027(5) 0.0029(5) 0.0037(5)
C00J 0.0343(7) 0.0263(6) 0.0235(6) -0.0016(4) 0.0046(5) 0.0053(5)
C00K 0.0277(6) 0.0285(6) 0.0289(6) 0.0029(5) 0.0053(5) 0.0037(5)
C00L 0.0314(7) 0.0374(7) 0.0288(7) -0.0008(5) 0.0056(5) 0.0114(5)
C00M 0.0256(6) 0.0291(6) 0.0257(6) 0.0007(5) 0.0058(5) -0.0025(5)
C00N 0.0316(7) 0.0337(7) 0.0228(6) -0.0030(5) 0.0019(5) 0.0023(5)
C00O 0.0257(6) 0.0490(8) 0.0264(7) 0.0024(5) 0.0087(5) 0.0145(5)
C00P 0.0284(7) 0.0342(6) 0.0356(7) 0.0017(5) 0.0077(6) 0.0093(5)
C00Q 0.0337(7) 0.0337(6) 0.0305(7) -0.0002(5) 0.0067(6) 0.0038(5)
C00R 0.0434(8) 0.0367(7) 0.0240(6) -0.0014(5) 0.0070(6) 0.0029(6)
C00S 0.0310(7) 0.0355(7) 0.0323(7) -0.0050(5) 0.0109(5) 0.0073(5)
C00T 0.0271(6) 0.0352(6) 0.0297(7) 0.0002(5) 0.0068(5) -0.0019(5)
C00U 0.0334(7) 0.0286(6) 0.0295(7) -0.0026(5) -0.0006(5) 0.0000(5)
C00V 0.0449(8) 0.0350(7) 0.0290(7) -0.0036(5) 0.0080(6) -0.0007(6)
C00W 0.0396(7) 0.0311(7) 0.0224(6) 0.0011(5) 0.0106(5) 0.0063(5)
C00X 0.0425(8) 0.0344(7) 0.0328(7) 0.0012(5) 0.0051(6) 0.0086(6)
C00Y 0.0355(7) 0.0353(7) 0.0304(7) -0.0016(5) 0.0056(6) 0.0029(5)
C00Z 0.0321(7) 0.0579(9) 0.0394(8) 0.0127(7) 0.0127(6) 0.0181(6)
C010 0.0406(8) 0.0436(8) 0.0307(7) 0.0004(6) 0.0091(6) 0.0102(6)
C011 0.0355(8) 0.0498(8) 0.0253(7) -0.0010(6) 0.0036(6) -0.0114(6)
C012 0.0357(7) 0.0330(6) 0.0329(7) 0.0057(5) 0.0085(6) -0.0025(5)
C013 0.0490(8) 0.0338(7) 0.0207(6) -0.0014(5) 0.0058(6) 0.0034(6)
C014 0.0448(8) 0.0513(9) 0.0272(7) -0.0023(6) 0.0092(6) 0.0045(7)
C015 0.0338(7) 0.0301(6) 0.0386(8) 0.0006(5) 0.0026(6) -0.0063(5)
C016 0.0396(8) 0.0588(9) 0.0331(7) 0.0004(6) 0.0126(6) 0.0075(7)
C017 0.0303(7) 0.0628(9) 0.0304(7) -0.0024(6) 0.0074(6) 0.0095(6)
C018 0.0376(8) 0.0495(8) 0.0285(7) -0.0004(6) 0.0062(6) -0.0088(6)
C019 0.0439(8) 0.0370(7) 0.0341(7) 0.0015(6) 0.0052(6) -0.0028(6)
C01A 0.0320(7) 0.0630(10) 0.0306(7) -0.0076(6) 0.0050(6) 0.0149(7)
C01B 0.0472(9) 0.0384(7) 0.0435(8) -0.0059(6) 0.0054(7) 0.0131(6)
C01C 0.0257(7) 0.0807(12) 0.0308(8) 0.0018(7) 0.0007(6) 0.0055(7)
C01D 0.0413(8) 0.0549(9) 0.0331(7) -0.0117(6) 0.0056(6) 0.0134(7)
C01E 0.0358(9) 0.1255(19) 0.0267(8) 0.0147(9) 0.0082(7) 0.0322(10)
C01F 0.0404(9) 0.0923(14) 0.0463(10) 0.0324(10) 0.0180(8) 0.0298(9)
C01G 0.0314(8) 0.1064(16) 0.0288(8) -0.0111(9) 0.0025(6) 0.0211(9)

loop_
_atom_type_symbol
_atom_type_description
_atom_type_scat_dispersion_real
_atom_type_scat_dispersion_imag
_atom_type_scat_source
C C 0.0181 0.0091 'International Tables Vol C Tables 4.2.6.8 and 6.1.1.4'
H H 0.0000 0.0000 'International Tables Vol C Tables 4.2.6.8 and 6.1.1.4'
O O 0.0492 0.0322 'International Tables Vol C Tables 4.2.6.8 and 6.1.1.4'

loop_
_geom_angle_atom_site_label_1
_geom_angle_atom_site_label_2
_geom_angle_atom_site_label_3
_geom_angle
_geom_angle_site_symmetry_1
_geom_angle_site_symmetry_3
_geom_angle_publ_flag
C007 O001 C00W 117.46(10) . . ?
C00J O003 C013 117.05(11) . . ?
C006 C005 C00H 119.58(12) . . ?
C00C C005 C006 118.03(12) . . ?
C00C C005 C00H 122.33(12) . . ?
C005 C006 C007 118.96(12) . . ?
C00K C006 C005 119.54(12) . . ?
C00K C006 C007 121.47(12) . . ?
O001 C007 C006 114.20(11) . . ?
O001 C007 C00F 125.12(12) . . ?
C00F C007 C006 120.67(12) . . ?
C009 C008 C00G 119.76(12) . . ?
C00D C008 C009 118.23(11) . . ?
C00D C008 C00G 122.00(12) . . ?
C008 C009 C00J 118.72(12) . . ?
C00U C009 C008 119.30(12) . . ?
C00U C009 C00J 121.97(12) . . ?
C00J C00A H00D 120.1 . . ?
C00J C00A C00T 119.79(13) . . ?
C00T C00A H00D 120.1 . . ?
C00R C00B C00I 121.96(12) . . ?
C00X C00B C00I 118.88(13) . . ?
C00X C00B C00R 119.16(13) . . ?
C005 C00C H00C 119.4 . . ?
C00S C00C C005 121.30(12) . . ?
C00S C00C H00C 119.4 . . ?
C008 C00D H00E 119.3 . . ?
C012 C00D C008 121.42(13) . . ?
C012 C00D H00E 119.3 . . ?
C00Y C00E C00N 118.49(13) . . ?
C00Y C00E C010 119.26(14) . . ?
C010 C00E C00N 122.24(13) . . ?
C007 C00F H00F 120.3 . . ?
C007 C00F C00L 119.49(12) . . ?
C00L C00F H00F 120.3 . . ?
C008 C00G C00M 121.73(11) . . ?
C00T C00G C008 118.66(12) . . ?
C00T C00G C00M 119.57(11) . . ?
C005 C00H C00O 121.75(12) . . ?
C00L C00H C005 118.66(12) . . ?
C00L C00H C00O 119.58(12) . . ?
O002 C00I C00B 121.87(12) . . ?
O002 C00I C00W 120.81(13) . . ?
C00B C00I C00W 117.32(11) . . ?
O003 C00J C009 114.46(11) . . ?
C00A C00J O003 124.83(13) . . ?
C00A C00J C009 120.69(12) . . ?
C006 C00K H00K 119.7 . . ?
C00P C00K C006 120.63(12) . . ?
C00P C00K H00K 119.7 . . ?
C00F C00L H00L 118.7 . . ?
C00H C00L C00F 122.54(12) . . ?
C00H C00L H00L 118.7 . . ?
C00Q C00M C00G 120.24(12) . . ?
C017 C00M C00G 121.05(13) . . ?
C017 C00M C00Q 118.62(13) . . ?
O004 C00N C00E 121.85(12) . . ?
O004 C00N C013 120.42(13) . . ?
C00E C00N C013 117.72(12) . . ?
C00Z C00O C00H 119.64(14) . . ?
C01A C00O C00H 121.32(14) . . ?
C01A C00O C00Z 118.99(15) . . ?
C00K C00P H00P 119.9 . . ?
C00K C00P C00S 120.12(12) . . ?
C00S C00P H00P 119.9 . . ?
C00M C00Q H00Q 119.8 . . ?
C00V C00Q C00M 120.38(13) . . ?
C00V C00Q H00Q 119.8 . . ?
C00B C00R H00R 119.9 . . ?
C014 C00R C00B 120.23(14) . . ?
C014 C00R H00R 119.9 . . ?
C00C C00S C00P 120.38(13) . . ?
C00C C00S H00S 119.8 . . ?
C00P C00S H00S 119.8 . . ?
C00A C00T H00T 118.8 . . ?
C00G C00T C00A 122.33(12) . . ?
C00G C00T H00T 118.8 . . ?
C009 C00U H00U 119.8 . . ?
C015 C00U C009 120.49(13) . . ?
C015 C00U H00U 119.8 . . ?
C00Q C00V H00V 119.8 . . ?
C011 C00V C00Q 120.35(14) . . ?
C011 C00V H00V 119.8 . . ?
O001 C00W C00I 112.53(11) . . ?
O001 C00W H00A 109.1 . . ?
O001 C00W H00B 109.1 . . ?
C00I C00W H00A 109.1 . . ?
C00I C00W H00B 109.1 . . ?
H00A C00W H00B 107.8 . . ?
C00B C00X H00X 119.7 . . ?
C01B C00X C00B 120.55(15) . . ?
C01B C00X H00X 119.7 . . ?
C00E C00Y H00Y 119.7 . . ?
C019 C00Y C00E 120.61(14) . . ?
C019 C00Y H00Y 119.7 . . ?
C00O C00Z H00Z 119.9 . . ?
C01F C00Z C00O 120.20(18) . . ?
C01F C00Z H00Z 119.9 . . ?
C00E C010 H010 120.1 . . ?
C016 C010 C00E 119.87(15) . . ?
C016 C010 H010 120.1 . . ?
C00V C011 H011 120.1 . . ?
C01C C011 C00V 119.74(13) . . ?
C01C C011 H011 120.1 . . ?
C00D C012 H012 120.1 . . ?
C00D C012 C015 119.89(13) . . ?
C015 C012 H012 120.1 . . ?
O003 C013 C00N 112.38(12) . . ?
O003 C013 H01C 109.1 . . ?
O003 C013 H01H 109.1 . . ?
C00N C013 H01C 109.1 . . ?
C00N C013 H01H 109.1 . . ?
H01C C013 H01H 107.9 . . ?
C00R C014 H014 119.9 . . ?
C00R C014 C01D 120.12(15) . . ?
C01D C014 H014 119.9 . . ?
C00U C015 C012 120.63(12) . . ?
C00U C015 H015 119.7 . . ?
C012 C015 H015 119.7 . . ?
C010 C016 H016 119.8 . . ?
C018 C016 C010 120.47(15) . . ?
C018 C016 H016 119.8 . . ?
C00M C017 H017 119.7 . . ?
C00M C017 C01C 120.65(15) . . ?
C01C C017 H017 119.7 . . ?
C016 C018 H018 120.0 . . ?
C016 C018 C019 120.00(14) . . ?
C019 C018 H018 120.0 . . ?
C00Y C019 C018 119.79(15) . . ?
C00Y C019 H019 120.1 . . ?
C018 C019 H019 120.1 . . ?
C00O C01A H01A 119.9 . . ?
C00O C01A C01G 120.14(18) . . ?
C01G C01A H01A 119.9 . . ?
C00X C01B H01B 120.0 . . ?
C01D C01B C00X 119.94(15) . . ?
C01D C01B H01B 120.0 . . ?
C011 C01C C017 120.25(15) . . ?
C011 C01C H01I 119.9 . . ?
C017 C01C H01I 119.9 . . ?
C014 C01D H01D 120.0 . . ?
C01B C01D C014 120.01(15) . . ?
C01B C01D H01D 120.0 . . ?
C01F C01E H01E 120.2 . . ?
C01G C01E H01E 120.2 . . ?
C01G C01E C01F 119.65(16) . . ?
C00Z C01F H01F 119.8 . . ?
C01E C01F C00Z 120.5(2) . . ?
C01E C01F H01F 119.8 . . ?
C01A C01G H01G 119.7 . . ?
C01E C01G C01A 120.5(2) . . ?
C01E C01G H01G 119.7 . . ?

loop_
_geom_bond_atom_site_label_1
_geom_bond_atom_site_label_2
_geom_bond_distance
_geom_bond_site_symmetry_2
_geom_bond_publ_flag
O001 C007 1.3705(16) . ?
O001 C00W 1.4150(16) . ?
O002 C00I 1.2117(18) . ?
O003 C00J 1.3729(17) . ?
O003 C013 1.4146(18) . ?
O004 C00N 1.2156(18) . ?
C005 C006 1.4267(18) . ?
C005 C00C 1.4163(18) . ?
C005 C00H 1.4292(19) . ?
C006 C007 1.4276(18) . ?
C006 C00K 1.4172(19) . ?
C007 C00F 1.372(2) . ?
C008 C009 1.4255(18) . ?
C008 C00D 1.4156(19) . ?
C008 C00G 1.4318(18) . ?
C009 C00J 1.4271(19) . ?
C009 C00U 1.4187(19) . ?
C00A H00D 0.9500 . ?
C00A C00J 1.367(2) . ?
C00A C00T 1.410(2) . ?
C00B C00I 1.4914(19) . ?
C00B C00R 1.397(2) . ?
C00B C00X 1.391(2) . ?
C00C H00C 0.9500 . ?
C00C C00S 1.369(2) . ?
C00D H00E 0.9500 . ?
C00D C012 1.372(2) . ?
C00E C00N 1.4928(19) . ?
C00E C00Y 1.393(2) . ?
C00E C010 1.394(2) . ?
C00F H00F 0.9500 . ?
C00F C00L 1.4081(19) . ?
C00G C00M 1.4934(17) . ?
C00G C00T 1.3691(19) . ?
C00H C00L 1.3754(19) . ?
C00H C00O 1.4909(19) . ?
C00I C00W 1.5243(18) . ?
C00K H00K 0.9500 . ?
C00K C00P 1.369(2) . ?
C00L H00L 0.9500 . ?
C00M C00Q 1.393(2) . ?
C00M C017 1.388(2) . ?
C00N C013 1.5251(19) . ?
C00O C00Z 1.393(2) . ?
C00O C01A 1.392(2) . ?
C00P H00P 0.9500 . ?
C00P C00S 1.412(2) . ?
C00Q H00Q 0.9500 . ?
C00Q C00V 1.390(2) . ?
C00R H00R 0.9500 . ?
C00R C014 1.386(2) . ?
C00S H00S 0.9500 . ?
C00T H00T 0.9500 . ?
C00U H00U 0.9500 . ?
C00U C015 1.369(2) . ?
C00V H00V 0.9500 . ?
C00V C011 1.380(2) . ?
C00W H00A 0.9900 . ?
C00W H00B 0.9900 . ?
C00X H00X 0.9500 . ?
C00X C01B 1.387(2) . ?
C00Y H00Y 0.9500 . ?
C00Y C019 1.385(2) . ?
C00Z H00Z 0.9500 . ?
C00Z C01F 1.392(2) . ?
C010 H010 0.9500 . ?
C010 C016 1.389(2) . ?
C011 H011 0.9500 . ?
C011 C01C 1.375(3) . ?
C012 H012 0.9500 . ?
C012 C015 1.408(2) . ?
C013 H01C 0.9900 . ?
C013 H01H 0.9900 . ?
C014 H014 0.9500 . ?
C014 C01D 1.388(3) . ?
C015 H015 0.9500 . ?
C016 H016 0.9500 . ?
C016 C018 1.382(3) . ?
C017 H017 0.9500 . ?
C017 C01C 1.391(2) . ?
C018 H018 0.9500 . ?
C018 C019 1.388(2) . ?
C019 H019 0.9500 . ?
C01A H01A 0.9500 . ?
C01A C01G 1.399(2) . ?
C01B H01B 0.9500 . ?
C01B C01D 1.387(3) . ?
C01C H01I 0.9500 . ?
C01D H01D 0.9500 . ?
C01E H01E 0.9500 . ?
C01E C01F 1.385(4) . ?
C01E C01G 1.372(4) . ?
C01F H01F 0.9500 . ?
C01G H01G 0.9500 . ?

loop_
_geom_torsion_atom_site_label_1
_geom_torsion_atom_site_label_2
_geom_torsion_atom_site_label_3
_geom_torsion_atom_site_label_4
_geom_torsion
_geom_torsion_site_symmetry_1
_geom_torsion_site_symmetry_2
_geom_torsion_site_symmetry_3
_geom_torsion_site_symmetry_4
_geom_torsion_publ_flag
O001 C007 C00F C00L -176.90(12) . . . . ?
O002 C00I C00W O001 -5.86(18) . . . . ?
O004 C00N C013 O003 8.13(18) . . . . ?
C005 C006 C007 O001 177.04(10) . . . . ?
C005 C006 C007 C00F -2.05(17) . . . . ?
C005 C006 C00K C00P 0.30(18) . . . . ?
C005 C00C C00S C00P -0.2(2) . . . . ?
C005 C00H C00L C00F -2.6(2) . . . . ?
C005 C00H C00O C00Z -119.45(15) . . . . ?
C005 C00H C00O C01A 62.92(18) . . . . ?
C006 C005 C00C C00S 1.01(18) . . . . ?
C006 C005 C00H C00L 2.51(18) . . . . ?
C006 C005 C00H C00O -178.69(11) . . . . ?
C006 C007 C00F C00L 2.08(19) . . . . ?
C006 C00K C00P C00S 0.5(2) . . . . ?
C007 O001 C00W C00I -77.62(14) . . . . ?
C007 C006 C00K C00P -177.78(12) . . . . ?
C007 C00F C00L C00H 0.3(2) . . . . ?
C008 C009 C00J O003 179.77(11) . . . . ?
C008 C009 C00J C00A -1.27(19) . . . . ?
C008 C009 C00U C015 2.0(2) . . . . ?
C008 C00D C012 C015 1.3(2) . . . . ?
C008 C00G C00M C00Q 68.68(17) . . . . ?
C008 C00G C00M C017 -114.72(15) . . . . ?
C008 C00G C00T C00A -2.1(2) . . . . ?
C009 C008 C00D C012 0.5(2) . . . . ?
C009 C008 C00G C00M -175.88(11) . . . . ?
C009 C008 C00G C00T 2.07(19) . . . . ?
C009 C00U C015 C012 -0.2(2) . . . . ?
C00B C00I C00W O001 174.13(11) . . . . ?
C00B C00R C014 C01D 0.7(2) . . . . ?
C00B C00X C01B C01D 0.8(2) . . . . ?
C00C C005 C006 C007 177.07(10) . . . . ?
C00C C005 C006 C00K -1.06(17) . . . . ?
C00C C005 C00H C00L -174.72(12) . . . . ?
C00C C005 C00H C00O 4.08(19) . . . . ?
C00D C008 C009 C00J 178.46(11) . . . . ?
C00D C008 C009 C00U -2.11(18) . . . . ?
C00D C008 C00G C00M 5.25(19) . . . . ?
C00D C008 C00G C00T -176.81(12) . . . . ?
C00D C012 C015 C00U -1.5(2) . . . . ?
C00E C00N C013 O003 -173.27(11) . . . . ?
C00E C00Y C019 C018 -0.1(2) . . . . ?
C00E C010 C016 C018 0.2(2) . . . . ?
C00G C008 C009 C00J -0.46(18) . . . . ?
C00G C008 C009 C00U 178.97(12) . . . . ?
C00G C008 C00D C012 179.38(13) . . . . ?
C00G C00M C00Q C00V 175.39(12) . . . . ?
C00G C00M C017 C01C -175.93(15) . . . . ?
C00H C005 C006 C007 -0.28(17) . . . . ?
C00H C005 C006 C00K -178.41(11) . . . . ?
C00H C005 C00C C00S 178.28(12) . . . . ?
C00H C00O C00Z C01F -177.68(13) . . . . ?
C00H C00O C01A C01G 177.67(13) . . . . ?
C00I C00B C00R C014 178.94(13) . . . . ?
C00I C00B C00X C01B -179.71(13) . . . . ?
C00J O003 C013 C00N 76.74(15) . . . . ?
C00J C009 C00U C015 -178.60(13) . . . . ?
C00J C00A C00T C00G 0.3(2) . . . . ?
C00K C006 C007 O001 -4.87(16) . . . . ?
C00K C006 C007 C00F 176.04(12) . . . . ?
C00K C00P C00S C00C -0.6(2) . . . . ?
C00L C00H C00O C00Z 59.33(18) . . . . ?
C00L C00H C00O C01A -118.29(15) . . . . ?
C00M C00G C00T C00A 175.94(13) . . . . ?
C00M C00Q C00V C011 0.6(2) . . . . ?
C00M C017 C01C C011 0.5(3) . . . . ?
C00N C00E C00Y C019 -178.54(12) . . . . ?
C00N C00E C010 C016 178.47(13) . . . . ?
C00O C00H C00L C00F 178.61(13) . . . . ?
C00O C00Z C01F C01E 0.2(2) . . . . ?
C00O C01A C01G C01E -0.3(2) . . . . ?
C00Q C00M C017 C01C 0.7(2) . . . . ?
C00Q C00V C011 C01C 0.6(2) . . . . ?
C00R C00B C00I O002 -161.94(14) . . . . ?
C00R C00B C00I C00W 18.06(18) . . . . ?
C00R C00B C00X C01B -0.4(2) . . . . ?
C00R C014 C01D C01B -0.3(2) . . . . ?
C00T C00A C00J O003 -179.79(12) . . . . ?
C00T C00A C00J C009 1.4(2) . . . . ?
C00T C00G C00M C00Q -109.25(15) . . . . ?
C00T C00G C00M C017 67.35(18) . . . . ?
C00U C009 C00J O003 0.36(18) . . . . ?
C00U C009 C00J C00A 179.33(13) . . . . ?
C00V C011 C01C C017 -1.2(3) . . . . ?
C00W O001 C007 C006 -173.84(10) . . . . ?
C00W O001 C007 C00F 5.20(18) . . . . ?
C00X C00B C00I O002 17.30(19) . . . . ?
C00X C00B C00I C00W -162.70(13) . . . . ?
C00X C00B C00R C014 -0.3(2) . . . . ?
C00X C01B C01D C014 -0.5(2) . . . . ?
C00Y C00E C00N O004 3.97(19) . . . . ?
C00Y C00E C00N C013 -174.60(12) . . . . ?
C00Y C00E C010 C016 -0.6(2) . . . . ?
C00Z C00O C01A C01G 0.0(2) . . . . ?
C010 C00E C00N O004 -175.08(13) . . . . ?
C010 C00E C00N C013 6.35(19) . . . . ?
C010 C00E C00Y C019 0.5(2) . . . . ?
C010 C016 C018 C019 0.2(2) . . . . ?
C013 O003 C00J C009 176.55(11) . . . . ?
C013 O003 C00J C00A -2.4(2) . . . . ?
C016 C018 C019 C00Y -0.3(2) . . . . ?
C017 C00M C00Q C00V -1.3(2) . . . . ?
C01A C00O C00Z C01F 0.0(2) . . . . ?
C01F C01E C01G C01A 0.5(3) . . . . ?
C01G C01E C01F C00Z -0.5(3) . . . . ?
